data_7116822
loop_
_publ_author_name
'Cong Ma'
'Jianying Zhang'
'Jianfeng Li'
'Chunming Cui'

_publ_section_title
;
 Multiple C-H borylation of phenylhydrazones to boron-nitrogen analogues
 of benzopentalene
;
_journal_name_full Chem.Commun.
_journal_page_first 5732
_journal_paper_doi 10.1039/C5cc00471C
_journal_volume 51
_journal_year 2015
_chemical_formula_moiety 'C20 H17 B N2'
_chemical_formula_sum 'C20 H17 B N2'
_chemical_formula_weight 296.17
_chemical_name_systematic
; 
 ? 
;
_space_group_IT_number 2
_symmetry_cell_setting triclinic
_symmetry_space_group_name_Hall '-P 1'
_symmetry_space_group_name_H-M 'P -1'
_atom_sites_solution_hydrogens geom
_atom_sites_solution_primary direct
_atom_sites_solution_secondary difmap
_audit_creation_method SHELXL-97
_audit_update_record
;
2014-08-11 deposited with the CCDC.
2015-02-19 downloaded from the CCDC.
;
_cell_angle_alpha 94.99(3)
_cell_angle_beta 98.18(3)
_cell_angle_gamma 90.06(3)
_cell_formula_units_Z 8
_cell_length_a 10.344(2)
_cell_length_b 17.825(4)
_cell_length_c 18.052(4)
_cell_measurement_reflns_used 5595
_cell_measurement_temperature 113(2)
_cell_measurement_theta_max 27.8346
_cell_measurement_theta_min 1.6898
_cell_volume 3281.8(12)
_computing_cell_refinement 'CrystalClear-SM Expert 2.0 r2'
_computing_data_collection 'CrystalClear-SM Expert 2.0 r2 (Rigaku, 2009)'
_computing_data_reduction 'CrystalClear-SM Expert 2.0 r2'
_computing_molecular_graphics 'Bruker SHELXTL'
_computing_publication_material 'Bruker SHELXTL'
_computing_structure_refinement 'SHELXL-97 (Sheldrick, 1997)'
_computing_structure_solution 'SHELXS-97 (Sheldrick, 1990)'
_diffrn_ambient_temperature 113(2)
_diffrn_detector_area_resol_mean 14.6
_diffrn_measured_fraction_theta_full 0.991
_diffrn_measured_fraction_theta_max 0.991
_diffrn_measurement_device_type 'Rigaku Saturn 724CCD camera'
_diffrn_measurement_method \w
_diffrn_radiation_monochromator Multilayer
_diffrn_radiation_source 'Rotating Anode'
_diffrn_radiation_type MoK\a
_diffrn_radiation_wavelength 0.71073
_diffrn_reflns_av_R_equivalents 0.0712
_diffrn_reflns_av_sigmaI/netI 0.1011
_diffrn_reflns_limit_h_max 11
_diffrn_reflns_limit_h_min -12
_diffrn_reflns_limit_k_max 21
_diffrn_reflns_limit_k_min -21
_diffrn_reflns_limit_l_max 21
_diffrn_reflns_limit_l_min -21
_diffrn_reflns_number 27025
_diffrn_reflns_theta_full 25.00
_diffrn_reflns_theta_max 25.00
_diffrn_reflns_theta_min 1.55
_diffrn_standards_decay_% 0
_diffrn_standards_interval_count 0
_diffrn_standards_interval_time 0
_diffrn_standards_number 0
_exptl_absorpt_coefficient_mu 0.070
_exptl_absorpt_correction_T_max 0.9875
_exptl_absorpt_correction_T_min 0.9848
_exptl_absorpt_correction_type multi-scan
_exptl_absorpt_process_details crystalclear
_exptl_crystal_colour colorless
_exptl_crystal_density_diffrn 1.199
_exptl_crystal_density_method 'not measured'
_exptl_crystal_description prism
_exptl_crystal_F_000 1248
_exptl_crystal_size_max 0.22
_exptl_crystal_size_mid 0.20
_exptl_crystal_size_min 0.18
_refine_diff_density_max 0.539
_refine_diff_density_min -0.238
_refine_diff_density_rms 0.053
_refine_ls_extinction_coef 0.0045(16)
_refine_ls_extinction_expression Fc^*^=kFc[1+0.001xFc^2^\l^3^/sin(2\q)]^-1/4^
_refine_ls_extinction_method SHELXL
_refine_ls_goodness_of_fit_ref 0.950
_refine_ls_hydrogen_treatment constr
_refine_ls_matrix_type full
_refine_ls_number_parameters 830
_refine_ls_number_reflns 11484
_refine_ls_number_restraints 1
_refine_ls_restrained_S_all 0.950
_refine_ls_R_factor_all 0.1435
_refine_ls_R_factor_gt 0.0798
_refine_ls_shift/su_max 0.001
_refine_ls_shift/su_mean 0.000
_refine_ls_structure_factor_coef Fsqd
_refine_ls_weighting_details 'calc w=1/[\s^2^(Fo^2^)+(0.1181P)^2^+0.0000P] where P=(Fo^2^+2Fc^2^)/3'
_refine_ls_weighting_scheme calc
_refine_ls_wR_factor_gt 0.2043
_refine_ls_wR_factor_ref 0.2505
_reflns_number_gt 5271
_reflns_number_total 11484
_reflns_threshold_expression >2sigma(I)
_cod_data_source_file c5cc00471c21.cif
_cod_data_source_block shelxl_2
_cod_original_cell_volume 3281.6(11)
_cod_original_sg_symbol_H-M P-1
_cod_database_code 7116822

loop_
_symmetry_equiv_pos_as_xyz
'x, y, z'
'-x, -y, -z'

loop_
_atom_site_label
_atom_site_type_symbol
_atom_site_fract_x
_atom_site_fract_y
_atom_site_fract_z
_atom_site_U_iso_or_equiv
_atom_site_adp_type
_atom_site_occupancy
_atom_site_symmetry_multiplicity
_atom_site_calc_flag
_atom_site_refinement_flags
N1 N 0.4920(2) 0.60141(13) 0.27263(13) 0.0453(6) Uani 1 1 d .
N2 N 0.3887(2) 0.55518(12) 0.23025(13) 0.0436(6) Uani 1 1 d .
C1 C 0.5285(3) 0.57172(15) 0.33494(16) 0.0419(7) Uani 1 1 d .
C2 C 0.6377(3) 0.60655(16) 0.38921(17) 0.0451(7) Uani 1 1 d .
C3 C 0.3421(3) 0.58112(17) 0.15891(16) 0.0467(8) Uani 1 1 d .
C4 C 0.4530(3) 0.50281(16) 0.34494(17) 0.0495(8) Uani 1 1 d .
H4A H 0.4048 0.5107 0.3885 0.059 Uiso 1 1 calc R
H4B H 0.5106 0.4588 0.3513 0.059 Uiso 1 1 calc R
C5 C 0.6620(3) 0.58407(19) 0.46150(18) 0.0571(9) Uani 1 1 d .
H5 H 0.6074 0.5467 0.4760 0.069 Uiso 1 1 calc R
C6 C 0.3192(4) 0.65599(18) 0.1512(2) 0.0682(10) Uani 1 1 d .
H6 H 0.3332 0.6915 0.1940 0.082 Uiso 1 1 calc R
C7 C 0.2507(3) 0.43045(16) 0.24338(16) 0.0466(8) Uani 1 1 d .
C8 C 0.7200(3) 0.66126(17) 0.36878(18) 0.0520(8) Uani 1 1 d .
H8 H 0.7054 0.6772 0.3194 0.062 Uiso 1 1 calc R
B1 B 0.3567(3) 0.49276(19) 0.2685(2) 0.0458(9) Uani 1 1 d .
C9 C 0.3181(4) 0.52918(19) 0.09621(18) 0.0666(10) Uani 1 1 d .
H9 H 0.3332 0.4771 0.1009 0.080 Uiso 1 1 calc R
C10 C 0.8224(3) 0.69223(19) 0.4201(2) 0.0645(10) Uani 1 1 d .
H10 H 0.8771 0.7297 0.4059 0.077 Uiso 1 1 calc R
C11 C 0.2759(4) 0.6798(2) 0.0817(2) 0.0809(12) Uani 1 1 d .
H11 H 0.2623 0.7320 0.0768 0.097 Uiso 1 1 calc R
C12 C 0.8457(4) 0.6692(2) 0.4918(2) 0.0695(11) Uani 1 1 d .
H12 H 0.9170 0.6902 0.5264 0.083 Uiso 1 1 calc R
C13 C 0.1368(3) 0.43880(19) 0.19223(19) 0.0615(9) Uani 1 1 d .
H13 H 0.1214 0.4855 0.1710 0.074 Uiso 1 1 calc R
C14 C 0.2661(4) 0.36012(19) 0.2731(2) 0.0693(11) Uani 1 1 d .
H14 H 0.3407 0.3522 0.3086 0.083 Uiso 1 1 calc R
C15 C 0.7652(4) 0.6154(2) 0.5134(2) 0.0688(10) Uani 1 1 d .
H15 H 0.7800 0.5999 0.5629 0.083 Uiso 1 1 calc R
C16 C 0.2719(4) 0.5542(2) 0.0269(2) 0.0823(12) Uani 1 1 d .
H16 H 0.2539 0.5188 -0.0159 0.099 Uiso 1 1 calc R
C17 C 0.2519(4) 0.6293(2) 0.0192(2) 0.0789(12) Uani 1 1 d .
H17 H 0.2218 0.6462 -0.0286 0.095 Uiso 1 1 calc R
C18 C 0.1761(4) 0.3023(2) 0.2522(3) 0.0906(14) Uani 1 1 d .
H18 H 0.1897 0.2551 0.2727 0.109 Uiso 1 1 calc R
C19 C 0.0461(4) 0.3801(2) 0.1720(2) 0.0774(11) Uani 1 1 d .
H19 H -0.0302 0.3871 0.1374 0.093 Uiso 1 1 calc R
C20 C 0.0669(4) 0.3131(2) 0.2018(2) 0.0813(13) Uani 1 1 d .
H20 H 0.0050 0.2731 0.1875 0.098 Uiso 1 1 calc R
N6 N 0.6462(2) 0.10161(13) 0.27112(13) 0.0452(6) Uani 1 1 d .
N5 N 0.7290(2) 0.05514(13) 0.22965(13) 0.0430(6) Uani 1 1 d .
C23 C 0.6395(3) 0.07265(16) 0.33392(16) 0.0435(7) Uani 1 1 d .
C24 C 0.5564(3) 0.10741(16) 0.38626(16) 0.0437(7) Uani 1 1 d .
C25 C 0.8723(3) -0.06955(16) 0.24361(17) 0.0459(7) Uani 1 1 d .
C26 C 0.7401(3) 0.08077(17) 0.15804(17) 0.0476(8) Uani 1 1 d .
C27 C 0.7200(3) 0.00367(16) 0.34448(16) 0.0473(8) Uani 1 1 d .
H27A H 0.6653 -0.0402 0.3510 0.057 Uiso 1 1 calc R
H27B H 0.7895 0.0119 0.3882 0.057 Uiso 1 1 calc R
C28 C 0.5631(3) 0.08409(19) 0.45858(18) 0.0576(9) Uani 1 1 d .
H28 H 0.6235 0.0465 0.4741 0.069 Uiso 1 1 calc R
C29 C 0.7590(4) 0.15522(18) 0.1501(2) 0.0673(10) Uani 1 1 d .
H29 H 0.7669 0.1909 0.1928 0.081 Uiso 1 1 calc R
C30 C 0.4660(3) 0.16355(17) 0.36557(18) 0.0518(8) Uani 1 1 d .
H30 H 0.4593 0.1805 0.3167 0.062 Uiso 1 1 calc R
C31 C 0.7341(4) 0.02874(18) 0.09545(19) 0.0682(10) Uani 1 1 d .
H31 H 0.7220 -0.0233 0.1004 0.082 Uiso 1 1 calc R
C32 C 0.9613(3) -0.06300(19) 0.19331(19) 0.0591(9) Uani 1 1 d .
H32 H 0.9683 -0.0164 0.1722 0.071 Uiso 1 1 calc R
B3 B 0.7793(3) -0.00723(19) 0.26863(19) 0.0444(8) Uani 1 1 d .
C34 C 0.3949(4) 0.1705(2) 0.4871(2) 0.0694(11) Uani 1 1 d .
H34 H 0.3405 0.1921 0.5212 0.083 Uiso 1 1 calc R
C35 C 0.7666(4) 0.1787(2) 0.0800(2) 0.0775(12) Uani 1 1 d .
H35 H 0.7764 0.2309 0.0749 0.093 Uiso 1 1 calc R
C36 C 0.3871(3) 0.19411(19) 0.4157(2) 0.0652(10) Uani 1 1 d .
H36 H 0.3266 0.2319 0.4008 0.078 Uiso 1 1 calc R
C37 C 0.8709(4) -0.13906(19) 0.2739(2) 0.0708(11) Uani 1 1 d .
H37 H 0.8141 -0.1460 0.3099 0.085 Uiso 1 1 calc R
C38 C 0.7459(4) 0.0531(2) 0.0259(2) 0.0836(12) Uani 1 1 d .
H38 H 0.7440 0.0174 -0.0165 0.100 Uiso 1 1 calc R
C39 C 0.4821(4) 0.1155(2) 0.5082(2) 0.0698(10) Uani 1 1 d .
H39 H 0.4872 0.0987 0.5571 0.084 Uiso 1 1 calc R
C40 C 0.7604(4) 0.1286(2) 0.0175(2) 0.0791(12) Uani 1 1 d .
H40 H 0.7659 0.1455 -0.0304 0.095 Uiso 1 1 calc R
C41 C 0.9489(5) -0.1981(2) 0.2537(3) 0.0919(13) Uani 1 1 d .
H41 H 0.9437 -0.2448 0.2748 0.110 Uiso 1 1 calc R
C42 C 1.0336(4) -0.1895(2) 0.2032(2) 0.0813(12) Uani 1 1 d .
H42 H 1.0874 -0.2299 0.1892 0.098 Uiso 1 1 calc R
C43 C 1.0399(4) -0.1219(2) 0.1730(2) 0.0770(11) Uani 1 1 d .
H43 H 1.0985 -0.1154 0.1380 0.092 Uiso 1 1 calc R
N3 N 0.1385(2) 0.10659(13) 0.26863(13) 0.0457(6) Uani 1 1 d .
N4 N 0.2282(2) 0.06553(13) 0.22727(13) 0.0456(6) Uani 1 1 d .
C51 C 0.1361(3) 0.07542(16) 0.33076(17) 0.0450(7) Uani 1 1 d .
C52 C 0.2387(3) 0.09549(16) 0.15766(16) 0.0467(8) Uani 1 1 d .
C53 C 0.0535(3) 0.10774(16) 0.38609(17) 0.0461(8) Uani 1 1 d .
C54 C 0.3751(3) -0.06011(17) 0.23874(17) 0.0469(8) Uani 1 1 d .
C55 C 0.0673(3) 0.08368(19) 0.45817(18) 0.0594(9) Uani 1 1 d .
H55 H 0.1294 0.0462 0.4716 0.071 Uiso 1 1 calc R
C56 C 0.2618(4) 0.1544(2) 0.0216(2) 0.0739(11) Uani 1 1 d .
H56 H 0.2687 0.1719 -0.0260 0.089 Uiso 1 1 calc R
C57 C 0.2226(3) 0.00823(16) 0.33988(16) 0.0501(8) Uani 1 1 d .
H57A H 0.1715 -0.0377 0.3444 0.060 Uiso 1 1 calc R
H57B H 0.2907 0.0168 0.3843 0.060 Uiso 1 1 calc R
C58 C -0.0385(3) 0.16329(18) 0.3674(2) 0.0571(9) Uani 1 1 d .
H58 H -0.0492 0.1806 0.3186 0.069 Uiso 1 1 calc R
C59 C 0.1307(4) 0.11088(19) 0.1085(2) 0.0694(10) Uani 1 1 d .
H59 H 0.0464 0.1010 0.1208 0.083 Uiso 1 1 calc R
C60 C 0.4003(4) -0.12020(19) 0.2824(2) 0.0699(10) Uani 1 1 d .
H60 H 0.3616 -0.1202 0.3271 0.084 Uiso 1 1 calc R
C61 C 0.1417(4) 0.1407(2) 0.0410(2) 0.0818(12) Uani 1 1 d .
H61 H 0.0651 0.1516 0.0082 0.098 Uiso 1 1 calc R
C62 C 0.3735(4) 0.1429(2) 0.0712(2) 0.0769(11) Uani 1 1 d .
H62 H 0.4572 0.1549 0.0592 0.092 Uiso 1 1 calc R
B2 B 0.2840(3) 0.0027(2) 0.2643(2) 0.0473(9) Uani 1 1 d .
C63 C -0.0996(4) 0.1684(2) 0.4918(2) 0.0717(11) Uani 1 1 d .
H63 H -0.1520 0.1891 0.5275 0.086 Uiso 1 1 calc R
C64 C -0.0089(4) 0.1140(2) 0.5108(2) 0.0703(10) Uani 1 1 d .
H64 H 0.0015 0.0972 0.5598 0.084 Uiso 1 1 calc R
C65 C -0.1135(3) 0.1928(2) 0.4202(2) 0.0672(10) Uani 1 1 d .
H65 H -0.1756 0.2303 0.4073 0.081 Uiso 1 1 calc R
C66 C 0.4346(4) -0.06447(19) 0.1742(2) 0.0689(10) Uani 1 1 d .
H66 H 0.4223 -0.0249 0.1420 0.083 Uiso 1 1 calc R
C67 C 0.5343(4) -0.1827(2) 0.2004(2) 0.0719(11) Uani 1 1 d .
H67 H 0.5876 -0.2236 0.1873 0.086 Uiso 1 1 calc R
C68 C 0.4787(4) -0.1802(2) 0.2646(3) 0.0838(12) Uani 1 1 d .
H68 H 0.4936 -0.2195 0.2970 0.101 Uiso 1 1 calc R
C69 C 0.5119(4) -0.1252(2) 0.1554(2) 0.0806(12) Uani 1 1 d .
H69 H 0.5496 -0.1265 0.1103 0.097 Uiso 1 1 calc R
N7 N 0.8828(2) 0.56539(13) 0.22663(13) 0.0446(6) Uani 1 1 d .
N8 N 0.9933(2) 0.60667(13) 0.26733(14) 0.0466(6) Uani 1 1 d .
C75 C 1.0284(3) 0.57614(16) 0.32973(16) 0.0438(7) Uani 1 1 d .
C76 C 1.1386(3) 0.60855(16) 0.38358(16) 0.0462(7) Uani 1 1 d .
C77 C 0.8363(3) 0.59440(17) 0.15596(17) 0.0477(8) Uani 1 1 d U
C78 C 0.7437(3) 0.43947(16) 0.23940(17) 0.0475(8) Uani 1 1 d .
C79 C 0.9478(3) 0.50912(16) 0.33970(16) 0.0484(8) Uani 1 1 d .
H79A H 0.9026 0.5177 0.3845 0.058 Uiso 1 1 calc R
H79B H 1.0016 0.4634 0.3441 0.058 Uiso 1 1 calc R
C80 C 0.7060(4) 0.61274(18) 0.1385(2) 0.0654(10) Uani 1 1 d .
H80 H 0.6469 0.6061 0.1732 0.079 Uiso 1 1 calc R
C81 C 1.1664(3) 0.58381(19) 0.45487(18) 0.0589(9) Uani 1 1 d .
H81 H 1.1137 0.5454 0.4691 0.071 Uiso 1 1 calc R
C82 C 1.2196(3) 0.66532(18) 0.36400(19) 0.0565(9) Uani 1 1 d .
H82 H 1.2032 0.6829 0.3154 0.068 Uiso 1 1 calc R
C83 C 0.7463(4) 0.6526(2) 0.0202(2) 0.0726(11) Uani 1 1 d .
H83 H 0.7149 0.6700 -0.0272 0.087 Uiso 1 1 calc R
C84 C 0.9218(4) 0.60937(19) 0.1065(2) 0.0682(10) Uani 1 1 d U
H84 H 1.0121 0.5993 0.1188 0.082 Uiso 1 1 calc R
C85 C 0.7423(4) 0.3795(2) 0.2836(2) 0.0698(10) Uani 1 1 d .
H85 H 0.8037 0.3799 0.3281 0.084 Uiso 1 1 calc R
B4 B 0.8473(4) 0.5029(2) 0.26452(19) 0.0472(9) Uani 1 1 d .
C87 C 0.6615(4) 0.64100(19) 0.0696(2) 0.0743(11) Uani 1 1 d .
H87 H 0.5717 0.6522 0.0572 0.089 Uiso 1 1 calc R
C88 C 1.3478(4) 0.6702(2) 0.4860(2) 0.0743(11) Uani 1 1 d .
H88 H 1.4186 0.6913 0.5210 0.089 Uiso 1 1 calc R
C89 C 1.3227(3) 0.6955(2) 0.4153(2) 0.0686(10) Uani 1 1 d .
H89 H 1.3765 0.7338 0.4018 0.082 Uiso 1 1 calc R
C90 C 0.8769(4) 0.6390(2) 0.0391(2) 0.0803(12) Uani 1 1 d .
H90 H 0.9366 0.6498 0.0060 0.096 Uiso 1 1 calc R
C91 C 0.5686(4) 0.3154(2) 0.2018(2) 0.0721(11) Uani 1 1 d .
H91 H 0.5104 0.2735 0.1888 0.086 Uiso 1 1 calc R
C92 C 0.6514(3) 0.43402(19) 0.1742(2) 0.0679(10) Uani 1 1 d .
H92 H 0.6472 0.4732 0.1415 0.081 Uiso 1 1 calc R
C93 C 0.6558(4) 0.3191(2) 0.2660(2) 0.0827(12) Uani 1 1 d .
H93 H 0.6574 0.2802 0.2988 0.099 Uiso 1 1 calc R
C94 C 1.2713(4) 0.6149(2) 0.5062(2) 0.0707(10) Uani 1 1 d .
H94 H 1.2893 0.5975 0.5548 0.085 Uiso 1 1 calc R
C95 C 0.5661(4) 0.3729(2) 0.1562(2) 0.0808(12) Uani 1 1 d .
H95 H 0.5049 0.3711 0.1116 0.097 Uiso 1 1 calc R
C107 C 0.3615(4) 0.11380(18) 0.1386(2) 0.0664(10) Uani 1 1 d .
H107 H 0.4380 0.1060 0.1728 0.080 Uiso 1 1 calc R

loop_
_atom_site_aniso_label
_atom_site_aniso_U_11
_atom_site_aniso_U_22
_atom_site_aniso_U_33
_atom_site_aniso_U_23
_atom_site_aniso_U_13
_atom_site_aniso_U_12
N1 0.0464(16) 0.0436(14) 0.0446(15) 0.0003(11) 0.0040(12) 0.0015(11)
N2 0.0441(15) 0.0422(14) 0.0429(14) 0.0016(11) 0.0015(12) -0.0004(11)
C1 0.0406(18) 0.0433(17) 0.0420(17) 0.0008(13) 0.0078(14) 0.0024(13)
C2 0.0402(18) 0.0456(17) 0.0478(18) -0.0045(14) 0.0061(14) 0.0081(13)
C3 0.0459(19) 0.0555(19) 0.0387(17) 0.0084(14) 0.0034(14) 0.0020(14)
C4 0.0485(19) 0.0495(19) 0.0514(19) 0.0087(14) 0.0071(15) 0.0012(14)
C5 0.054(2) 0.063(2) 0.053(2) 0.0047(16) 0.0031(17) 0.0007(16)
C6 0.086(3) 0.047(2) 0.067(2) 0.0046(17) -0.001(2) 0.0084(18)
C7 0.049(2) 0.0478(18) 0.0434(18) 0.0029(14) 0.0081(15) 0.0002(14)
C8 0.052(2) 0.0505(19) 0.0533(19) -0.0050(15) 0.0116(16) -0.0014(15)
B1 0.043(2) 0.047(2) 0.047(2) 0.0033(16) 0.0072(17) 0.0059(16)
C9 0.094(3) 0.051(2) 0.054(2) 0.0060(16) 0.0073(19) 0.0018(18)
C10 0.056(2) 0.057(2) 0.077(3) -0.0106(19) 0.007(2) -0.0056(17)
C11 0.101(3) 0.054(2) 0.085(3) 0.020(2) -0.002(2) 0.010(2)
C12 0.053(2) 0.069(2) 0.077(3) -0.022(2) -0.005(2) -0.0053(18)
C13 0.055(2) 0.058(2) 0.070(2) 0.0056(17) 0.0029(19) 0.0030(17)
C14 0.065(2) 0.066(2) 0.076(3) 0.0251(19) -0.006(2) -0.0157(19)
C15 0.064(2) 0.082(3) 0.055(2) -0.0013(19) -0.0075(19) 0.009(2)
C16 0.122(4) 0.067(3) 0.054(2) 0.0072(19) -0.003(2) -0.002(2)
C17 0.097(3) 0.082(3) 0.056(2) 0.023(2) -0.004(2) 0.004(2)
C18 0.097(3) 0.066(3) 0.105(3) 0.026(2) -0.007(3) -0.028(2)
C19 0.054(2) 0.093(3) 0.080(3) -0.001(2) -0.005(2) -0.011(2)
C20 0.085(3) 0.074(3) 0.082(3) -0.012(2) 0.012(2) -0.034(2)
N6 0.0484(16) 0.0426(14) 0.0450(15) -0.0005(11) 0.0101(12) 0.0038(11)
N5 0.0458(15) 0.0433(14) 0.0398(14) 0.0009(11) 0.0075(11) 0.0052(11)
C23 0.0402(18) 0.0454(17) 0.0443(18) 0.0016(14) 0.0057(14) -0.0025(13)
C24 0.0391(18) 0.0460(17) 0.0446(18) -0.0025(13) 0.0051(14) -0.0045(13)
C25 0.0442(18) 0.0423(17) 0.0498(18) 0.0008(14) 0.0035(15) 0.0031(13)
C26 0.0464(19) 0.0545(19) 0.0427(18) 0.0070(14) 0.0072(15) 0.0054(14)
C27 0.0470(19) 0.0459(17) 0.0495(18) 0.0067(14) 0.0069(15) 0.0033(14)
C28 0.056(2) 0.067(2) 0.049(2) 0.0055(16) 0.0075(17) 0.0026(17)
C29 0.093(3) 0.045(2) 0.064(2) 0.0071(17) 0.008(2) 0.0034(18)
C30 0.051(2) 0.0506(19) 0.0520(19) -0.0041(15) 0.0061(16) 0.0001(15)
C31 0.095(3) 0.049(2) 0.059(2) 0.0047(17) 0.008(2) 0.0069(18)
C32 0.053(2) 0.060(2) 0.068(2) 0.0067(17) 0.0192(18) 0.0051(16)
B3 0.043(2) 0.044(2) 0.046(2) 0.0016(15) 0.0048(17) -0.0015(15)
C34 0.060(2) 0.079(3) 0.068(3) -0.019(2) 0.023(2) -0.004(2)
C35 0.108(3) 0.054(2) 0.076(3) 0.022(2) 0.019(2) 0.003(2)
C36 0.057(2) 0.057(2) 0.079(3) -0.0128(19) 0.014(2) 0.0082(17)
C37 0.080(3) 0.064(2) 0.076(3) 0.0221(19) 0.027(2) 0.0225(19)
C38 0.117(4) 0.076(3) 0.057(2) 0.004(2) 0.013(2) 0.008(2)
C39 0.071(3) 0.092(3) 0.049(2) -0.003(2) 0.0225(19) -0.004(2)
C40 0.097(3) 0.086(3) 0.060(2) 0.023(2) 0.021(2) 0.014(2)
C41 0.102(3) 0.067(3) 0.114(4) 0.020(2) 0.032(3) 0.033(2)
C42 0.086(3) 0.072(3) 0.085(3) -0.009(2) 0.014(2) 0.038(2)
C43 0.062(2) 0.097(3) 0.075(3) -0.002(2) 0.025(2) 0.020(2)
N3 0.0481(16) 0.0447(14) 0.0446(15) 0.0005(11) 0.0103(12) 0.0015(11)
N4 0.0501(16) 0.0460(14) 0.0410(14) 0.0019(11) 0.0083(12) 0.0039(11)
C51 0.0438(19) 0.0446(17) 0.0453(18) 0.0012(14) 0.0035(15) -0.0009(14)
C52 0.051(2) 0.0505(18) 0.0382(17) 0.0032(13) 0.0056(15) 0.0053(15)
C53 0.0448(19) 0.0452(18) 0.0483(19) -0.0021(14) 0.0101(15) -0.0055(14)
C54 0.0445(18) 0.0486(18) 0.0463(18) -0.0006(14) 0.0049(15) -0.0017(14)
C55 0.058(2) 0.067(2) 0.056(2) 0.0058(17) 0.0146(18) 0.0036(17)
C56 0.102(3) 0.065(2) 0.060(2) 0.0105(19) 0.025(2) 0.010(2)
C57 0.054(2) 0.0492(18) 0.0463(18) 0.0026(14) 0.0060(15) 0.0034(14)
C58 0.051(2) 0.054(2) 0.063(2) -0.0041(16) 0.0059(17) 0.0007(16)
C59 0.071(3) 0.075(2) 0.064(2) 0.0134(19) 0.010(2) 0.0117(19)
C60 0.084(3) 0.066(2) 0.063(2) 0.0125(18) 0.015(2) 0.0240(19)
C61 0.093(3) 0.083(3) 0.069(3) 0.021(2) 0.003(2) 0.023(2)
C62 0.084(3) 0.074(3) 0.075(3) 0.011(2) 0.017(2) -0.008(2)
B2 0.043(2) 0.051(2) 0.046(2) 0.0023(16) 0.0029(17) 0.0022(16)
C63 0.062(3) 0.072(3) 0.081(3) -0.022(2) 0.027(2) -0.005(2)
C64 0.072(3) 0.081(3) 0.060(2) -0.004(2) 0.022(2) -0.008(2)
C65 0.054(2) 0.065(2) 0.081(3) -0.010(2) 0.015(2) 0.0073(17)
C66 0.075(3) 0.057(2) 0.081(3) 0.0135(19) 0.028(2) 0.0141(18)
C67 0.066(3) 0.059(2) 0.090(3) -0.007(2) 0.014(2) 0.0105(18)
C68 0.093(3) 0.067(3) 0.091(3) 0.016(2) 0.009(3) 0.030(2)
C69 0.086(3) 0.069(3) 0.094(3) -0.003(2) 0.044(2) 0.011(2)
N7 0.0459(15) 0.0473(14) 0.0391(14) 0.0037(11) 0.0005(12) 0.0006(11)
N8 0.0456(16) 0.0462(15) 0.0455(15) 0.0006(12) -0.0001(12) 0.0001(11)
C75 0.0464(19) 0.0454(17) 0.0390(17) 0.0018(13) 0.0049(14) 0.0048(14)
C76 0.0453(19) 0.0468(18) 0.0447(18) -0.0016(14) 0.0038(15) 0.0057(14)
C77 0.0457(19) 0.0509(19) 0.0451(18) 0.0039(14) 0.0020(15) 0.0002(14)
C78 0.0454(19) 0.0492(18) 0.0482(19) -0.0025(14) 0.0112(15) 0.0019(14)
C79 0.0518(19) 0.0521(19) 0.0425(17) 0.0071(14) 0.0085(15) -0.0025(15)
C80 0.071(3) 0.057(2) 0.068(2) 0.0080(18) 0.007(2) 0.0101(18)
C81 0.055(2) 0.070(2) 0.050(2) 0.0029(17) 0.0015(17) 0.0032(17)
C82 0.056(2) 0.058(2) 0.054(2) -0.0020(16) 0.0074(17) 0.0014(16)
C83 0.085(3) 0.070(3) 0.057(2) 0.0135(19) -0.015(2) 0.001(2)
C84 0.063(2) 0.075(2) 0.066(2) 0.0149(19) 0.0018(19) 0.0009(18)
C85 0.076(3) 0.067(2) 0.065(2) 0.0092(19) 0.004(2) -0.013(2)
B4 0.048(2) 0.052(2) 0.043(2) 0.0034(16) 0.0129(17) 0.0051(16)
C87 0.076(3) 0.069(3) 0.075(3) 0.011(2) -0.002(2) 0.018(2)
C88 0.059(2) 0.081(3) 0.074(3) -0.022(2) -0.004(2) 0.003(2)
C89 0.052(2) 0.072(2) 0.078(3) -0.008(2) 0.005(2) -0.0084(18)
C90 0.102(4) 0.081(3) 0.059(2) 0.022(2) 0.008(2) -0.007(2)
C91 0.061(2) 0.057(2) 0.096(3) -0.008(2) 0.013(2) -0.0092(18)
C92 0.063(2) 0.054(2) 0.082(3) 0.0097(18) -0.006(2) -0.0078(18)
C93 0.093(3) 0.067(3) 0.090(3) 0.012(2) 0.014(3) -0.022(2)
C94 0.063(2) 0.090(3) 0.052(2) -0.0042(19) -0.0073(19) 0.016(2)
C95 0.068(3) 0.071(3) 0.093(3) -0.003(2) -0.019(2) -0.008(2)
C107 0.070(3) 0.059(2) 0.069(2) 0.0073(18) 0.006(2) -0.0041(18)

loop_
_atom_type_symbol
_atom_type_description
_atom_type_scat_dispersion_real
_atom_type_scat_dispersion_imag
_atom_type_scat_source
C C 0.0033 0.0016 'International Tables Vol C Tables 4.2.6.8 and 6.1.1.4'
H H 0.0000 0.0000 'International Tables Vol C Tables 4.2.6.8 and 6.1.1.4'
B B 0.0013 0.0007 'International Tables Vol C Tables 4.2.6.8 and 6.1.1.4'
N N 0.0061 0.0033 'International Tables Vol C Tables 4.2.6.8 and 6.1.1.4'

loop_
_geom_angle_atom_site_label_1
_geom_angle_atom_site_label_2
_geom_angle_atom_site_label_3
_geom_angle
C1 N1 N2 107.9(2)
B1 N2 C3 134.1(2)
B1 N2 N1 112.6(2)
C3 N2 N1 113.3(2)
N1 C1 C2 119.7(3)
N1 C1 C4 114.6(3)
C2 C1 C4 125.7(3)
C5 C2 C8 118.5(3)
C5 C2 C1 120.1(3)
C8 C2 C1 121.4(3)
C6 C3 C9 119.6(3)
C6 C3 N2 121.2(3)
C9 C3 N2 119.2(3)
C1 C4 B1 101.6(2)
C1 C4 H4A 111.4
B1 C4 H4A 111.4
C1 C4 H4B 111.4
B1 C4 H4B 111.4
H4A C4 H4B 109.3
C2 C5 C15 121.2(3)
C2 C5 H5 119.4
C15 C5 H5 119.4
C3 C6 C11 120.2(3)
C3 C6 H6 119.9
C11 C6 H6 119.9
C13 C7 C14 116.0(3)
C13 C7 B1 124.6(3)
C14 C7 B1 119.4(3)
C10 C8 C2 120.3(3)
C10 C8 H8 119.8
C2 C8 H8 119.8
N2 B1 C7 129.1(3)
N2 B1 C4 103.3(2)
C7 B1 C4 127.6(3)
C16 C9 C3 119.3(3)
C16 C9 H9 120.3
C3 C9 H9 120.3
C12 C10 C8 120.6(3)
C12 C10 H10 119.7
C8 C10 H10 119.7
C17 C11 C6 121.0(3)
C17 C11 H11 119.5
C6 C11 H11 119.5
C10 C12 C15 120.1(3)
C10 C12 H12 120.0
C15 C12 H12 120.0
C19 C13 C7 121.4(3)
C19 C13 H13 119.3
C7 C13 H13 119.3
C18 C14 C7 122.0(3)
C18 C14 H14 119.0
C7 C14 H14 119.0
C12 C15 C5 119.3(3)
C12 C15 H15 120.3
C5 C15 H15 120.3
C17 C16 C9 120.9(3)
C17 C16 H16 119.6
C9 C16 H16 119.6
C16 C17 C11 119.0(4)
C16 C17 H17 120.5
C11 C17 H17 120.5
C20 C18 C14 119.8(4)
C20 C18 H18 120.1
C14 C18 H18 120.1
C20 C19 C13 120.0(4)
C20 C19 H19 120.0
C13 C19 H19 120.0
C19 C20 C18 120.7(3)
C19 C20 H20 119.6
C18 C20 H20 119.6
C23 N6 N5 108.1(2)
B3 N5 C26 134.5(3)
B3 N5 N6 112.7(2)
C26 N5 N6 112.8(2)
N6 C23 C24 119.6(3)
N6 C23 C27 114.1(3)
C24 C23 C27 126.3(3)
C28 C24 C30 117.8(3)
C28 C24 C23 120.2(3)
C30 C24 C23 121.9(3)
C32 C25 C37 115.3(3)
C32 C25 B3 125.9(3)
C37 C25 B3 118.8(3)
C29 C26 C31 119.4(3)
C29 C26 N5 121.2(3)
C31 C26 N5 119.5(3)
C23 C27 B3 102.1(2)
C23 C27 H27A 111.4
B3 C27 H27A 111.4
C23 C27 H27B 111.4
B3 C27 H27B 111.4
H27A C27 H27B 109.2
C39 C28 C24 120.7(3)
C39 C28 H28 119.7
C24 C28 H28 119.7
C26 C29 C35 120.0(3)
C26 C29 H29 120.0
C35 C29 H29 120.0
C36 C30 C24 120.6(3)
C36 C30 H30 119.7
C24 C30 H30 119.7
C38 C31 C26 119.8(3)
C38 C31 H31 120.1
C26 C31 H31 120.1
C43 C32 C25 122.4(3)
C43 C32 H32 118.8
C25 C32 H32 118.8
N5 B3 C25 128.7(3)
N5 B3 C27 103.1(3)
C25 B3 C27 128.3(3)
C39 C34 C36 119.4(4)
C39 C34 H34 120.3
C36 C34 H34 120.3
C40 C35 C29 121.7(3)
C40 C35 H35 119.2
C29 C35 H35 119.2
C30 C36 C34 121.0(3)
C30 C36 H36 119.5
C34 C36 H36 119.5
C41 C37 C25 122.5(4)
C41 C37 H37 118.7
C25 C37 H37 118.7
C40 C38 C31 120.7(4)
C40 C38 H38 119.6
C31 C38 H38 119.6
C34 C39 C28 120.6(4)
C34 C39 H39 119.7
C28 C39 H39 119.7
C35 C40 C38 118.4(4)
C35 C40 H40 120.8
C38 C40 H40 120.8
C42 C41 C37 120.2(4)
C42 C41 H41 119.9
C37 C41 H41 119.9
C41 C42 C43 119.3(4)
C41 C42 H42 120.4
C43 C42 H42 120.4
C42 C43 C32 120.4(4)
C42 C43 H43 119.8
C32 C43 H43 119.8
C51 N3 N4 107.8(2)
C52 N4 B2 134.7(3)
C52 N4 N3 112.4(2)
B2 N4 N3 112.9(2)
N3 C51 C53 119.7(3)
N3 C51 C57 114.6(3)
C53 C51 C57 125.8(3)
C59 C52 C107 117.4(3)
C59 C52 N4 121.8(3)
C107 C52 N4 120.8(3)
C55 C53 C58 118.8(3)
C55 C53 C51 120.2(3)
C58 C53 C51 121.0(3)
C60 C54 C66 114.6(3)
C60 C54 B2 118.6(3)
C66 C54 B2 126.8(3)
C64 C55 C53 120.8(3)
C64 C55 H55 119.6
C53 C55 H55 119.6
C61 C56 C62 120.0(4)
C61 C56 H56 120.0
C62 C56 H56 120.0
C51 C57 B2 101.7(2)
C51 C57 H57A 111.4
B2 C57 H57A 111.4
C51 C57 H57B 111.4
B2 C57 H57B 111.4
H57A C57 H57B 109.3
C65 C58 C53 119.8(3)
C65 C58 H58 120.1
C53 C58 H58 120.1
C52 C59 C61 121.4(4)
C52 C59 H59 119.3
C61 C59 H59 119.3
C68 C60 C54 123.8(4)
C68 C60 H60 118.1
C54 C60 H60 118.1
C56 C61 C59 120.4(4)
C56 C61 H61 119.8
C59 C61 H61 119.8
C56 C62 C107 119.1(4)
C56 C62 H62 120.5
C107 C62 H62 120.5
N4 B2 C54 131.1(3)
N4 B2 C57 103.0(3)
C54 B2 C57 125.7(3)
C64 C63 C65 119.5(4)
C64 C63 H63 120.3
C65 C63 H63 120.3
C63 C64 C55 120.0(4)
C63 C64 H64 120.0
C55 C64 H64 120.0
C58 C65 C63 121.2(4)
C58 C65 H65 119.4
C63 C65 H65 119.4
C54 C66 C69 121.9(3)
C54 C66 H66 119.0
C69 C66 H66 119.0
C68 C67 C69 118.7(4)
C68 C67 H67 120.6
C69 C67 H67 120.6
C67 C68 C60 119.7(4)
C67 C68 H68 120.1
C60 C68 H68 120.1
C67 C69 C66 121.2(4)
C67 C69 H69 119.4
C66 C69 H69 119.4
B4 N7 N8 112.4(2)
B4 N7 C77 134.7(2)
N8 N7 C77 112.9(2)
C75 N8 N7 108.3(2)
N8 C75 C76 119.8(3)
N8 C75 C79 114.4(3)
C76 C75 C79 125.8(3)
C81 C76 C82 118.2(3)
C81 C76 C75 120.9(3)
C82 C76 C75 120.9(3)
C84 C77 C80 118.7(3)
C84 C77 N7 120.9(3)
C80 C77 N7 120.3(3)
C85 C78 C92 114.9(3)
C85 C78 B4 118.2(3)
C92 C78 B4 126.9(3)
C75 C79 B4 101.7(2)
C75 C79 H79A 111.4
B4 C79 H79A 111.4
C75 C79 H79B 111.4
B4 C79 H79B 111.4
H79A C79 H79B 109.3
C77 C80 C87 120.0(3)
C77 C80 H80 120.0
C87 C80 H80 120.0
C76 C81 C94 120.8(3)
C76 C81 H81 119.6
C94 C81 H81 119.6
C89 C82 C76 120.3(3)
C89 C82 H82 119.8
C76 C82 H82 119.8
C87 C83 C90 120.0(4)
C87 C83 H83 120.0
C90 C83 H83 120.0
C77 C84 C90 120.6(4)
C77 C84 H84 119.7
C90 C84 H84 119.7
C93 C85 C78 123.2(3)
C93 C85 H85 118.4
C78 C85 H85 118.4
N7 B4 C78 130.7(3)
N7 B4 C79 103.2(2)
C78 B4 C79 126.0(3)
C83 C87 C80 120.4(4)
C83 C87 H87 119.8
C80 C87 H87 119.8
C94 C88 C89 120.4(3)
C94 C88 H88 119.8
C89 C88 H88 119.8
C88 C89 C82 120.3(3)
C88 C89 H89 119.8
C82 C89 H89 119.8
C83 C90 C84 120.1(4)
C83 C90 H90 119.9
C84 C90 H90 119.9
C93 C91 C95 118.8(3)
C93 C91 H91 120.6
C95 C91 H91 120.6
C95 C92 C78 121.7(3)
C95 C92 H92 119.1
C78 C92 H92 119.1
C91 C93 C85 120.2(4)
C91 C93 H93 119.9
C85 C93 H93 119.9
C88 C94 C81 119.9(4)
C88 C94 H94 120.0
C81 C94 H94 120.0
C91 C95 C92 121.1(4)
C91 C95 H95 119.4
C92 C95 H95 119.4
C62 C107 C52 121.6(3)
C62 C107 H107 119.2
C52 C107 H107 119.2

loop_
_geom_bond_atom_site_label_1
_geom_bond_atom_site_label_2
_geom_bond_distance
N1 C1 1.293(3)
N1 N2 1.436(3)
N2 B1 1.422(4)
N2 C3 1.426(3)
C1 C2 1.483(4)
C1 C4 1.492(4)
C2 C5 1.387(4)
C2 C8 1.401(4)
C3 C6 1.371(4)
C3 C9 1.392(4)
C4 B1 1.579(5)
C4 H4A 0.9900
C4 H4B 0.9900
C5 C15 1.397(5)
C5 H5 0.9500
C6 C11 1.374(5)
C6 H6 0.9500
C7 C13 1.406(4)
C7 C14 1.406(4)
C7 B1 1.552(4)
C8 C10 1.384(4)
C8 H8 0.9500
C9 C16 1.385(4)
C9 H9 0.9500
C10 C12 1.381(5)
C10 H10 0.9500
C11 C17 1.374(5)
C11 H11 0.9500
C12 C15 1.385(5)
C12 H12 0.9500
C13 C19 1.393(5)
C13 H13 0.9500
C14 C18 1.379(5)
C14 H14 0.9500
C15 H15 0.9500
C16 C17 1.372(5)
C16 H16 0.9500
C17 H17 0.9500
C18 C20 1.371(6)
C18 H18 0.9500
C19 C20 1.358(5)
C19 H19 0.9500
C20 H20 0.9500
N6 C23 1.296(3)
N6 N5 1.434(3)
N5 B3 1.427(4)
N5 C26 1.428(4)
C23 C24 1.465(4)
C23 C27 1.497(4)
C24 C28 1.397(4)
C24 C30 1.408(4)
C25 C32 1.393(4)
C25 C37 1.398(4)
C25 B3 1.550(5)
C26 C29 1.364(4)
C26 C31 1.392(4)
C27 B3 1.575(4)
C27 H27A 0.9900
C27 H27B 0.9900
C28 C39 1.395(5)
C28 H28 0.9500
C29 C35 1.379(4)
C29 H29 0.9500
C30 C36 1.381(4)
C30 H30 0.9500
C31 C38 1.385(5)
C31 H31 0.9500
C32 C43 1.384(5)
C32 H32 0.9500
C34 C39 1.374(5)
C34 C36 1.382(5)
C34 H34 0.9500
C35 C40 1.370(5)
C35 H35 0.9500
C36 H36 0.9500
C37 C41 1.383(5)
C37 H37 0.9500
C38 C40 1.377(5)
C38 H38 0.9500
C39 H39 0.9500
C40 H40 0.9500
C41 C42 1.369(6)
C41 H41 0.9500
C42 C43 1.370(5)
C42 H42 0.9500
C43 H43 0.9500
N3 C51 1.298(3)
N3 N4 1.434(3)
N4 C52 1.425(4)
N4 B2 1.434(4)
C51 C53 1.484(4)
C51 C57 1.502(4)
C52 C59 1.368(4)
C52 C107 1.408(4)
C53 C55 1.393(4)
C53 C58 1.403(4)
C54 C60 1.388(4)
C54 C66 1.389(4)
C54 B2 1.547(5)
C55 C64 1.393(5)
C55 H55 0.9500
C56 C61 1.366(5)
C56 C62 1.384(5)
C56 H56 0.9500
C57 B2 1.580(5)
C57 H57A 0.9900
C57 H57B 0.9900
C58 C65 1.382(5)
C58 H58 0.9500
C59 C61 1.390(5)
C59 H59 0.9500
C60 C68 1.386(5)
C60 H60 0.9500
C61 H61 0.9500
C62 C107 1.385(4)
C62 H62 0.9500
C63 C64 1.381(5)
C63 C65 1.387(5)
C63 H63 0.9500
C64 H64 0.9500
C65 H65 0.9500
C66 C69 1.393(5)
C66 H66 0.9500
C67 C68 1.362(5)
C67 C69 1.362(5)
C67 H67 0.9500
C68 H68 0.9500
C69 H69 0.9500
N7 B4 1.431(4)
N7 N8 1.433(3)
N7 C77 1.438(4)
N8 C75 1.299(3)
C75 C76 1.471(4)
C75 C79 1.494(4)
C76 C81 1.388(4)
C76 C82 1.413(4)
C77 C84 1.384(4)
C77 C80 1.386(4)
C78 C85 1.389(4)
C78 C92 1.402(4)
C78 B4 1.549(4)
C79 B4 1.583(4)
C79 H79A 0.9900
C79 H79B 0.9900
C80 C87 1.398(4)
C80 H80 0.9500
C81 C94 1.402(5)
C81 H81 0.9500
C82 C89 1.385(4)
C82 H82 0.9500
C83 C87 1.364(5)
C83 C90 1.373(5)
C83 H83 0.9500
C84 C90 1.388(5)
C84 H84 0.9500
C85 C93 1.384(5)
C85 H85 0.9500
C87 H87 0.9500
C88 C94 1.368(5)
C88 C89 1.381(5)
C88 H88 0.9500
C89 H89 0.9500
C90 H90 0.9500
C91 C93 1.360(5)
C91 C95 1.367(5)
C91 H91 0.9500
C92 C95 1.387(4)
C92 H92 0.9500
C93 H93 0.9500
C94 H94 0.9500
C95 H95 0.9500
C107 H107 0.9500

loop_
_geom_torsion_atom_site_label_1
_geom_torsion_atom_site_label_2
_geom_torsion_atom_site_label_3
_geom_torsion_atom_site_label_4
_geom_torsion
C1 N1 N2 B1 0.7(3)
C1 N1 N2 C3 -178.4(2)
N2 N1 C1 C2 178.0(2)
N2 N1 C1 C4 -1.8(3)
N1 C1 C2 C5 168.1(3)
C4 C1 C2 C5 -12.2(5)
N1 C1 C2 C8 -13.2(4)
C4 C1 C2 C8 166.5(3)
B1 N2 C3 C6 137.0(4)
N1 N2 C3 C6 -44.1(4)
B1 N2 C3 C9 -42.3(5)
N1 N2 C3 C9 136.7(3)
N1 C1 C4 B1 2.0(3)
C2 C1 C4 B1 -177.8(3)
C8 C2 C5 C15 0.5(5)
C1 C2 C5 C15 179.3(3)
C9 C3 C6 C11 -1.6(5)
N2 C3 C6 C11 179.1(3)
C5 C2 C8 C10 -0.4(5)
C1 C2 C8 C10 -179.1(3)
C3 N2 B1 C7 -2.1(6)
N1 N2 B1 C7 179.0(3)
C3 N2 B1 C4 179.4(3)
N1 N2 B1 C4 0.5(3)
C13 C7 B1 N2 -24.9(5)
C14 C7 B1 N2 155.5(3)
C13 C7 B1 C4 153.2(3)
C14 C7 B1 C4 -26.4(5)
C1 C4 B1 N2 -1.4(3)
C1 C4 B1 C7 -179.9(3)
C6 C3 C9 C16 0.3(5)
N2 C3 C9 C16 179.6(3)
C2 C8 C10 C12 0.6(5)
C3 C6 C11 C17 1.5(6)
C8 C10 C12 C15 -1.0(6)
C14 C7 C13 C19 -0.7(5)
B1 C7 C13 C19 179.7(3)
C13 C7 C14 C18 1.2(6)
B1 C7 C14 C18 -179.2(4)
C10 C12 C15 C5 1.0(6)
C2 C5 C15 C12 -0.8(5)
C3 C9 C16 C17 1.1(6)
C9 C16 C17 C11 -1.2(6)
C6 C11 C17 C16 -0.1(7)
C7 C14 C18 C20 -0.9(7)
C7 C13 C19 C20 -0.1(6)
C13 C19 C20 C18 0.5(7)
C14 C18 C20 C19 0.0(7)
C23 N6 N5 B3 -0.5(3)
C23 N6 N5 C26 178.2(2)
N5 N6 C23 C24 -177.5(2)
N5 N6 C23 C27 1.6(3)
N6 C23 C24 C28 -170.3(3)
C27 C23 C24 C28 10.6(4)
N6 C23 C24 C30 11.1(4)
C27 C23 C24 C30 -168.0(3)
B3 N5 C26 C29 -137.4(4)
N6 N5 C26 C29 44.3(4)
B3 N5 C26 C31 41.4(5)
N6 N5 C26 C31 -136.9(3)
N6 C23 C27 B3 -2.0(3)
C24 C23 C27 B3 177.1(3)
C30 C24 C28 C39 0.3(4)
C23 C24 C28 C39 -178.4(3)
C31 C26 C29 C35 2.6(5)
N5 C26 C29 C35 -178.6(3)
C28 C24 C30 C36 0.0(4)
C23 C24 C30 C36 178.6(3)
C29 C26 C31 C38 -0.7(5)
N5 C26 C31 C38 -179.5(3)
C37 C25 C32 C43 1.9(5)
B3 C25 C32 C43 -179.1(3)
C26 N5 B3 C25 2.3(5)
N6 N5 B3 C25 -179.4(3)
C26 N5 B3 C27 -179.1(3)
N6 N5 B3 C27 -0.8(3)
C32 C25 B3 N5 25.2(5)
C37 C25 B3 N5 -155.8(3)
C32 C25 B3 C27 -153.1(3)
C37 C25 B3 C27 25.9(5)
C23 C27 B3 N5 1.5(3)
C23 C27 B3 C25 -179.8(3)
C26 C29 C35 C40 -2.4(6)
C24 C30 C36 C34 0.1(5)
C39 C34 C36 C30 -0.3(5)
C32 C25 C37 C41 -2.1(5)
B3 C25 C37 C41 178.8(4)
C26 C31 C38 C40 -1.6(6)
C36 C34 C39 C28 0.6(5)
C24 C28 C39 C34 -0.6(5)
C29 C35 C40 C38 0.1(7)
C31 C38 C40 C35 1.9(6)
C25 C37 C41 C42 1.3(7)
C37 C41 C42 C43 -0.1(7)
C41 C42 C43 C32 -0.1(6)
C25 C32 C43 C42 -0.9(6)
C51 N3 N4 C52 -179.8(2)
C51 N3 N4 B2 1.8(3)
N4 N3 C51 C53 178.4(2)
N4 N3 C51 C57 -0.7(3)
B2 N4 C52 C59 128.8(4)
N3 N4 C52 C59 -49.1(4)
B2 N4 C52 C107 -54.3(5)
N3 N4 C52 C107 127.8(3)
N3 C51 C53 C55 -168.5(3)
C57 C51 C53 C55 10.4(4)
N3 C51 C53 C58 10.9(4)
C57 C51 C53 C58 -170.2(3)
C58 C53 C55 C64 0.1(4)
C51 C53 C55 C64 179.5(3)
N3 C51 C57 B2 -0.5(3)
C53 C51 C57 B2 -179.5(3)
C55 C53 C58 C65 -0.2(4)
C51 C53 C58 C65 -179.6(3)
C107 C52 C59 C61 2.4(5)
N4 C52 C59 C61 179.4(3)
C66 C54 C60 C68 0.3(5)
B2 C54 C60 C68 179.0(3)
C62 C56 C61 C59 -3.9(6)
C52 C59 C61 C56 0.9(6)
C61 C56 C62 C107 3.3(6)
C52 N4 B2 C54 -3.4(6)
N3 N4 B2 C54 174.6(3)
C52 N4 B2 C57 -179.9(3)
N3 N4 B2 C57 -2.0(3)
C60 C54 B2 N4 -171.4(3)
C66 C54 B2 N4 7.1(5)
C60 C54 B2 C57 4.5(5)
C66 C54 B2 C57 -177.0(3)
C51 C57 B2 N4 1.5(3)
C51 C57 B2 C54 -175.4(3)
C65 C63 C64 C55 -0.3(5)
C53 C55 C64 C63 0.1(5)
C53 C58 C65 C63 0.0(5)
C64 C63 C65 C58 0.2(5)
C60 C54 C66 C69 0.7(5)
B2 C54 C66 C69 -177.9(3)
C69 C67 C68 C60 0.5(6)
C54 C60 C68 C67 -1.0(6)
C68 C67 C69 C66 0.5(6)
C54 C66 C69 C67 -1.1(6)
B4 N7 N8 C75 -1.9(3)
C77 N7 N8 C75 -179.6(2)
N7 N8 C75 C76 -178.7(3)
N7 N8 C75 C79 0.8(3)
N8 C75 C76 C81 170.9(3)
C79 C75 C76 C81 -8.6(5)
N8 C75 C76 C82 -9.6(5)
C79 C75 C76 C82 171.0(3)
B4 N7 C77 C84 -128.5(4)
N8 N7 C77 C84 48.6(4)
B4 N7 C77 C80 56.0(5)
N8 N7 C77 C80 -127.0(3)
N8 C75 C79 B4 0.4(3)
C76 C75 C79 B4 179.9(3)
C84 C77 C80 C87 4.3(5)
N7 C77 C80 C87 179.9(3)
C82 C76 C81 C94 0.6(5)
C75 C76 C81 C94 -179.9(3)
C81 C76 C82 C89 -0.7(5)
C75 C76 C82 C89 179.8(3)
C80 C77 C84 C90 -2.9(5)
N7 C77 C84 C90 -178.5(3)
C92 C78 C85 C93 -0.9(6)
B4 C78 C85 C93 -178.8(4)
N8 N7 B4 C78 -174.3(3)
C77 N7 B4 C78 2.8(6)
N8 N7 B4 C79 2.0(3)
C77 N7 B4 C79 179.1(3)
C85 C78 B4 N7 171.1(3)
C92 C78 B4 N7 -6.5(6)
C85 C78 B4 C79 -4.4(5)
C92 C78 B4 C79 178.0(3)
C75 C79 B4 N7 -1.4(3)
C75 C79 B4 C78 175.1(3)
C90 C83 C87 C80 -2.3(6)
C77 C80 C87 C83 -1.7(5)
C94 C88 C89 C82 0.2(6)
C76 C82 C89 C88 0.3(5)
C87 C83 C90 C84 3.7(6)
C77 C84 C90 C83 -1.1(6)
C85 C78 C92 C95 0.0(5)
B4 C78 C92 C95 177.7(3)
C95 C91 C93 C85 -1.5(6)
C78 C85 C93 C91 1.7(7)
C89 C88 C94 C81 -0.3(6)
C76 C81 C94 C88 -0.1(6)
C93 C91 C95 C92 0.6(6)
C78 C92 C95 C91 0.1(6)
C56 C62 C107 C52 0.1(5)
C59 C52 C107 C62 -3.0(5)
N4 C52 C107 C62 180.0(3)
